data_4307753
loop_
_publ_author_name
'C. Adam Dyker'
'Neil Burford'
'Gabriel Menard'
'Michael D. Lumsden'
'Andreas Decken'

_publ_contact_author_address
;Department of Chemistry
University of New Brunswick
Fredericton, NB
E3B 6E2
Canada
;
_publ_contact_author_email adecken@unb.ca
_publ_contact_author_fax '(506) 453-4981'
_publ_contact_author_name 'Andreas Decken'
_publ_contact_author_phone '(506) 453-4875'
_publ_section_title
;
Monocyclic Di- and Triphosphinophosphonium Cations: New Foundational
Frameworks for catena-Phosphorus Chemistry
;
_journal_name_full 'Inorganic Chemistry'
_journal_page_first 4277
_journal_page_last 4285
_journal_paper_doi 10.1021/ic0622499
_journal_volume 46
_journal_year 2007
_chemical_formula_sum 'C18 H39 F3 O3 P4 S'
_chemical_formula_weight 516.43
_space_group_IT_number 33
_symmetry_cell_setting orthorhombic
_symmetry_Int_Tables_number 33
_symmetry_space_group_name_Hall 'P 2c -2n'
_symmetry_space_group_name_H-M 'P n a 21'
_atom_sites_solution_hydrogens geom
_atom_sites_solution_primary direct
_atom_sites_solution_secondary difmap
_audit_creation_method SHELXL-97
_cell_angle_alpha 90.00
_cell_angle_beta 90.00
_cell_angle_gamma 90.00
_cell_formula_units_Z 4
_cell_length_a 17.498(9)
_cell_length_b 13.694(7)
_cell_length_c 11.349(6)
_cell_measurement_reflns_used 5172
_cell_measurement_temperature 173(1)
_cell_measurement_theta_max 27.83
_cell_measurement_theta_min 2.33
_cell_volume 2719(2)
_computing_cell_refinement 'Bruker SMART'
_computing_data_collection 'Bruker SMART'
_computing_data_reduction 'Bruker SAINT'
_computing_molecular_graphics 'Bruker SHELXTL'
_computing_publication_material 'Bruker SHELXTL'
_computing_structure_refinement 'SHELXL-97 (Sheldrick, 1997)'
_computing_structure_solution 'SHELXS-97 (Sheldrick, 1997)'
_diffrn_ambient_temperature 173(1)
_diffrn_measured_fraction_theta_full 0.985
_diffrn_measured_fraction_theta_max 0.985
_diffrn_measurement_device_type 'CCD area detector'
_diffrn_measurement_method 'phi and omega scans'
_diffrn_radiation_monochromator graphite
_diffrn_radiation_probe x-ray
_diffrn_radiation_type MoK\a
_diffrn_radiation_wavelength 0.71073
_diffrn_reflns_av_R_equivalents 0.0677
_diffrn_reflns_av_sigmaI/netI 0.0809
_diffrn_reflns_limit_h_max 21
_diffrn_reflns_limit_h_min -19
_diffrn_reflns_limit_k_max 17
_diffrn_reflns_limit_k_min -17
_diffrn_reflns_limit_l_max 14
_diffrn_reflns_limit_l_min -14
_diffrn_reflns_number 17506
_diffrn_reflns_theta_full 27.49
_diffrn_reflns_theta_max 27.49
_diffrn_reflns_theta_min 1.89
_diffrn_source 'fine-focus sealed tube'
_diffrn_source_type 'Bruker AXS SMART1000/P4'
_diffrn_standards_decay_% 0
_diffrn_standards_interval_count 0
_diffrn_standards_interval_time 0
_diffrn_standards_number 0
_exptl_absorpt_coefficient_mu 0.391
_exptl_absorpt_correction_type multi-scan
_exptl_absorpt_process_details 'SADABS (Sheldrick, 1997b)'
_exptl_crystal_colour Colourless
_exptl_crystal_density_diffrn 1.261
_exptl_crystal_density_method 'not measured'
_exptl_crystal_description Plate
_exptl_crystal_F_000 1096
_exptl_crystal_size_max 0.30
_exptl_crystal_size_mid 0.10
_exptl_crystal_size_min 0.01
_refine_diff_density_max 0.502
_refine_diff_density_min -0.292
_refine_diff_density_rms 0.075
_refine_ls_abs_structure_details
;
Flack H D (1983), Acta Cryst. A39, 876-881, 2501 Friedel Pairs
;
_refine_ls_abs_structure_Flack 0.49(10)
_refine_ls_extinction_method none
_refine_ls_goodness_of_fit_ref 1.016
_refine_ls_hydrogen_treatment constr
_refine_ls_matrix_type full
_refine_ls_number_parameters 275
_refine_ls_number_reflns 5729
_refine_ls_number_restraints 1
_refine_ls_restrained_S_all 1.015
_refine_ls_R_factor_all 0.1024
_refine_ls_R_factor_gt 0.0446
_refine_ls_shift/su_max 0.000
_refine_ls_shift/su_mean 0.000
_refine_ls_structure_factor_coef Fsqd
_refine_ls_weighting_details 'calc w=1/[\s^2^(Fo^2^)+(0.0394P)^2^+0.0000P] where P=(Fo^2^+2Fc^2^)/3'
_refine_ls_weighting_scheme calc
_refine_ls_wR_factor_gt 0.0843
_refine_ls_wR_factor_ref 0.0966
_reflns_number_gt 3787
_reflns_number_total 5729
_reflns_threshold_expression 'I > 2\s(I)'
_cod_data_source_file ic0622499-file002.cif
_cod_data_source_block nb051106
_cod_database_code 4307753

loop_
_symmetry_equiv_pos_as_xyz
'x, y, z'
'-x, -y, z+1/2'
'x+1/2, -y+1/2, z'
'-x+1/2, y+1/2, z+1/2'

loop_
_atom_site_label
_atom_site_type_symbol
_atom_site_fract_x
_atom_site_fract_y
_atom_site_fract_z
_atom_site_U_iso_or_equiv
_atom_site_adp_type
_atom_site_occupancy
_atom_site_symmetry_multiplicity
_atom_site_calc_flag
_atom_site_refinement_flags
_atom_site_disorder_assembly
_atom_site_disorder_group
P1 P 0.15843(6) 0.73582(8) -0.08938(8) 0.0231(3) Uani 1 1 d . . .
P2 P 0.08682(5) 0.66460(6) 0.04528(9) 0.02212(19) Uani 1 1 d . . .
P3 P 0.16195(6) 0.74203(8) 0.17552(8) 0.0246(3) Uani 1 1 d . . .
P4 P 0.19576(5) 0.84946(6) 0.03535(10) 0.02286(19) Uani 1 1 d . . .
C1 C 0.2299(2) 0.6635(3) -0.1651(3) 0.0403(11) Uani 1 1 d . . .
H1A H 0.2046 0.6134 -0.2130 0.060 Uiso 1 1 calc R . .
H1B H 0.2633 0.6319 -0.1071 0.060 Uiso 1 1 calc R . .
H1C H 0.2605 0.7059 -0.2162 0.060 Uiso 1 1 calc R . .
C2 C 0.0971(3) 0.7899(3) -0.2047(3) 0.0317(11) Uani 1 1 d . . .
C3 C 0.0341(3) 0.8530(4) -0.1468(4) 0.0442(13) Uani 1 1 d . . .
H3A H 0.0010 0.8803 -0.2081 0.066 Uiso 1 1 calc R . .
H3B H 0.0578 0.9062 -0.1021 0.066 Uiso 1 1 calc R . .
H3C H 0.0036 0.8123 -0.0935 0.066 Uiso 1 1 calc R . .
C4 C 0.1461(3) 0.8566(4) -0.2849(4) 0.0487(14) Uani 1 1 d . . .
H4A H 0.1131 0.8893 -0.3423 0.073 Uiso 1 1 calc R . .
H4B H 0.1842 0.8169 -0.3265 0.073 Uiso 1 1 calc R . .
H4C H 0.1722 0.9056 -0.2366 0.073 Uiso 1 1 calc R . .
C5 C 0.0617(3) 0.7054(4) -0.2762(4) 0.0556(15) Uani 1 1 d . . .
H5A H 0.0373 0.6590 -0.2224 0.083 Uiso 1 1 calc R . .
H5B H 0.1019 0.6721 -0.3209 0.083 Uiso 1 1 calc R . .
H5C H 0.0235 0.7316 -0.3309 0.083 Uiso 1 1 calc R . .
C6 C 0.11182(19) 0.5298(2) 0.0579(3) 0.0276(9) Uani 1 1 d . . .
C7 C 0.0771(3) 0.4777(4) -0.0488(4) 0.0518(14) Uani 1 1 d . . .
H7A H 0.0831 0.4070 -0.0395 0.078 Uiso 1 1 calc R . .
H7B H 0.1034 0.4990 -0.1206 0.078 Uiso 1 1 calc R . .
H7C H 0.0227 0.4938 -0.0545 0.078 Uiso 1 1 calc R . .
C8 C 0.1965(2) 0.5026(3) 0.0735(4) 0.0430(12) Uani 1 1 d . . .
H8A H 0.2009 0.4324 0.0888 0.065 Uiso 1 1 calc R . .
H8B H 0.2179 0.5390 0.1401 0.065 Uiso 1 1 calc R . .
H8C H 0.2247 0.5190 0.0015 0.065 Uiso 1 1 calc R . .
C9 C 0.0697(3) 0.4977(3) 0.1695(4) 0.0410(12) Uani 1 1 d . . .
H9A H 0.0153 0.5135 0.1621 0.061 Uiso 1 1 calc R . .
H9B H 0.0910 0.5319 0.2378 0.061 Uiso 1 1 calc R . .
H9C H 0.0757 0.4271 0.1801 0.061 Uiso 1 1 calc R . .
C10 C 0.0912(2) 0.8124(3) 0.2704(3) 0.0294(11) Uani 1 1 d . . .
C11 C 0.0512(3) 0.7323(3) 0.3444(4) 0.0492(14) Uani 1 1 d . . .
H11A H 0.0899 0.6907 0.3816 0.074 Uiso 1 1 calc R . .
H11B H 0.0188 0.6924 0.2930 0.074 Uiso 1 1 calc R . .
H11C H 0.0197 0.7630 0.4054 0.074 Uiso 1 1 calc R . .
C12 C 0.1392(3) 0.8793(3) 0.3490(4) 0.0413(13) Uani 1 1 d . . .
H12A H 0.1062 0.9104 0.4078 0.062 Uiso 1 1 calc R . .
H12B H 0.1637 0.9296 0.3006 0.062 Uiso 1 1 calc R . .
H12C H 0.1785 0.8406 0.3891 0.062 Uiso 1 1 calc R . .
C13 C 0.0321(2) 0.8738(3) 0.2025(4) 0.0374(12) Uani 1 1 d . . .
H13A H -0.0041 0.9029 0.2583 0.056 Uiso 1 1 calc R . .
H13B H 0.0044 0.8319 0.1471 0.056 Uiso 1 1 calc R . .
H13C H 0.0583 0.9258 0.1591 0.056 Uiso 1 1 calc R . .
C14 C 0.30390(18) 0.8525(2) 0.0424(4) 0.0296(7) Uani 1 1 d . . .
C15 C 0.3456(2) 0.7543(3) 0.0623(4) 0.0462(13) Uani 1 1 d . . .
H15A H 0.4002 0.7665 0.0750 0.069 Uiso 1 1 calc R . .
H15B H 0.3389 0.7126 -0.0071 0.069 Uiso 1 1 calc R . .
H15C H 0.3241 0.7216 0.1317 0.069 Uiso 1 1 calc R . .
C16 C 0.3196(3) 0.9204(4) 0.1471(4) 0.0456(13) Uani 1 1 d . . .
H16A H 0.3748 0.9318 0.1538 0.068 Uiso 1 1 calc R . .
H16B H 0.3008 0.8901 0.2197 0.068 Uiso 1 1 calc R . .
H16C H 0.2934 0.9828 0.1347 0.068 Uiso 1 1 calc R . .
C17 C 0.3320(3) 0.9014(4) -0.0721(4) 0.0465(13) Uani 1 1 d . . .
H17A H 0.3043 0.9627 -0.0844 0.070 Uiso 1 1 calc R . .
H17B H 0.3228 0.8575 -0.1389 0.070 Uiso 1 1 calc R . .
H17C H 0.3869 0.9149 -0.0658 0.070 Uiso 1 1 calc R . .
S S 0.12857(6) 0.15697(8) 0.08986(9) 0.0329(2) Uani 1 1 d . . .
O1 O 0.1409(2) 0.2528(2) 0.1424(3) 0.0504(9) Uani 1 1 d . . .
O2 O 0.16467(18) 0.0769(2) 0.1506(2) 0.0419(8) Uani 1 1 d . . .
O3 O 0.05132(14) 0.1376(2) 0.0508(3) 0.0537(8) Uani 1 1 d . . .
C18 C 0.1828(3) 0.1646(4) -0.0480(4) 0.0488(12) Uani 1 1 d . . .
F1 F 0.1738(2) 0.0863(2) -0.1150(2) 0.0736(10) Uani 1 1 d . . .
F2 F 0.25757(17) 0.1742(2) -0.0255(3) 0.0793(10) Uani 1 1 d . . .
F3 F 0.16158(18) 0.2421(2) -0.1110(2) 0.0705(10) Uani 1 1 d . . .

loop_
_atom_site_aniso_label
_atom_site_aniso_U_11
_atom_site_aniso_U_22
_atom_site_aniso_U_33
_atom_site_aniso_U_23
_atom_site_aniso_U_13
_atom_site_aniso_U_12
P1 0.0256(6) 0.0236(6) 0.0200(5) -0.0014(5) 0.0011(5) -0.0022(5)
P2 0.0216(4) 0.0211(5) 0.0237(4) -0.0007(6) 0.0010(5) -0.0001(4)
P3 0.0246(6) 0.0276(7) 0.0216(5) -0.0016(5) 0.0007(5) -0.0017(5)
P4 0.0209(4) 0.0241(5) 0.0236(4) -0.0027(6) -0.0004(5) -0.0022(4)
C1 0.046(3) 0.036(3) 0.039(2) -0.006(2) 0.012(2) -0.005(2)
C2 0.044(3) 0.028(3) 0.023(2) 0.0013(18) -0.0082(18) -0.003(2)
C3 0.046(3) 0.043(3) 0.044(3) 0.006(2) -0.012(2) 0.000(3)
C4 0.067(4) 0.045(3) 0.034(2) 0.014(2) -0.001(2) -0.008(3)
C5 0.076(4) 0.046(3) 0.045(3) 0.002(2) -0.040(3) -0.015(3)
C6 0.031(2) 0.0200(19) 0.032(3) 0.0016(18) -0.0030(18) 0.0018(15)
C7 0.078(4) 0.032(3) 0.045(3) -0.004(2) -0.012(3) 0.003(3)
C8 0.037(2) 0.029(2) 0.063(4) 0.003(2) 0.001(2) 0.009(2)
C9 0.047(3) 0.024(3) 0.052(3) 0.016(2) 0.013(2) 0.000(2)
C10 0.035(3) 0.021(3) 0.032(2) -0.0052(18) 0.0114(19) -0.005(2)
C11 0.056(3) 0.046(3) 0.046(3) -0.007(2) 0.027(2) 0.000(3)
C12 0.050(3) 0.046(3) 0.028(2) -0.013(2) -0.002(2) 0.006(2)
C13 0.027(3) 0.038(3) 0.047(3) -0.016(2) 0.0056(19) 0.004(2)
C14 0.0219(17) 0.037(2) 0.0301(16) -0.003(3) 0.006(2) -0.0038(16)
C15 0.026(2) 0.049(3) 0.064(4) 0.000(2) -0.003(2) 0.0055(19)
C16 0.026(3) 0.058(4) 0.052(3) -0.008(3) -0.011(2) -0.011(2)
C17 0.036(3) 0.063(4) 0.041(3) 0.011(2) 0.006(2) -0.011(3)
S 0.0358(6) 0.0325(6) 0.0304(4) 0.0036(5) -0.0039(4) 0.0026(5)
O1 0.071(3) 0.0296(18) 0.0505(19) -0.0059(15) -0.0075(16) 0.0102(17)
O2 0.051(2) 0.0316(19) 0.0426(17) 0.0084(15) -0.0152(14) 0.0016(16)
O3 0.0304(15) 0.084(2) 0.0468(17) 0.006(2) -0.0119(17) -0.0037(14)
C18 0.051(3) 0.052(3) 0.043(2) 0.011(2) 0.012(2) 0.006(3)
F1 0.114(3) 0.057(2) 0.0496(17) -0.0156(15) 0.0161(17) 0.0152(19)
F2 0.045(2) 0.087(2) 0.106(2) 0.0182(19) 0.0246(17) -0.0053(17)
F3 0.099(3) 0.057(2) 0.0558(18) 0.0277(15) 0.0222(17) 0.0183(17)

loop_
_atom_type_symbol
_atom_type_description
_atom_type_scat_dispersion_real
_atom_type_scat_dispersion_imag
_atom_type_scat_source
C C 0.0033 0.0016 'International Tables Vol C Tables 4.2.6.8 and 6.1.1.4'
H H 0.0000 0.0000 'International Tables Vol C Tables 4.2.6.8 and 6.1.1.4'
O O 0.0106 0.0060 'International Tables Vol C Tables 4.2.6.8 and 6.1.1.4'
F F 0.0171 0.0103 'International Tables Vol C Tables 4.2.6.8 and 6.1.1.4'
P P 0.1023 0.0942 'International Tables Vol C Tables 4.2.6.8 and 6.1.1.4'
S S 0.1246 0.1234 'International Tables Vol C Tables 4.2.6.8 and 6.1.1.4'

loop_
_geom_angle_atom_site_label_1
_geom_angle_atom_site_label_2
_geom_angle_atom_site_label_3
_geom_angle
_geom_angle_site_symmetry_1
_geom_angle_site_symmetry_3
_geom_angle_publ_flag
C1 P1 C2 106.5(2) . . ?
C1 P1 P4 119.09(15) . . ?
C2 P1 P4 110.14(15) . . ?
C1 P1 P2 118.64(15) . . ?
C2 P1 P2 109.76(15) . . ?
P4 P1 P2 92.04(6) . . ?
C6 P2 P1 110.54(12) . . ?
C6 P2 P3 105.91(12) . . ?
P1 P2 P3 85.10(5) . . ?
C10 P3 P2 103.32(14) . . ?
C10 P3 P4 103.90(15) . . ?
P2 P3 P4 89.85(6) . . ?
C14 P4 P1 109.82(13) . . ?
C14 P4 P3 104.33(13) . . ?
P1 P4 P3 85.08(6) . . ?
P1 C1 H1A 109.5 . . ?
P1 C1 H1B 109.5 . . ?
H1A C1 H1B 109.5 . . ?
P1 C1 H1C 109.5 . . ?
H1A C1 H1C 109.5 . . ?
H1B C1 H1C 109.5 . . ?
C5 C2 C3 110.9(4) . . ?
C5 C2 C4 110.8(4) . . ?
C3 C2 C4 108.4(4) . . ?
C5 C2 P1 107.8(3) . . ?
C3 C2 P1 109.7(3) . . ?
C4 C2 P1 109.3(3) . . ?
C2 C3 H3A 109.5 . . ?
C2 C3 H3B 109.5 . . ?
H3A C3 H3B 109.5 . . ?
C2 C3 H3C 109.5 . . ?
H3A C3 H3C 109.5 . . ?
H3B C3 H3C 109.5 . . ?
C2 C4 H4A 109.5 . . ?
C2 C4 H4B 109.5 . . ?
H4A C4 H4B 109.5 . . ?
C2 C4 H4C 109.5 . . ?
H4A C4 H4C 109.5 . . ?
H4B C4 H4C 109.5 . . ?
C2 C5 H5A 109.5 . . ?
C2 C5 H5B 109.5 . . ?
H5A C5 H5B 109.5 . . ?
C2 C5 H5C 109.5 . . ?
H5A C5 H5C 109.5 . . ?
H5B C5 H5C 109.5 . . ?
C7 C6 C9 109.3(3) . . ?
C7 C6 C8 111.1(3) . . ?
C9 C6 C8 107.4(3) . . ?
C7 C6 P2 107.5(3) . . ?
C9 C6 P2 103.3(3) . . ?
C8 C6 P2 117.7(2) . . ?
C6 C7 H7A 109.5 . . ?
C6 C7 H7B 109.5 . . ?
H7A C7 H7B 109.5 . . ?
C6 C7 H7C 109.5 . . ?
H7A C7 H7C 109.5 . . ?
H7B C7 H7C 109.5 . . ?
C6 C8 H8A 109.5 . . ?
C6 C8 H8B 109.5 . . ?
H8A C8 H8B 109.5 . . ?
C6 C8 H8C 109.5 . . ?
H8A C8 H8C 109.5 . . ?
H8B C8 H8C 109.5 . . ?
C6 C9 H9A 109.5 . . ?
C6 C9 H9B 109.5 . . ?
H9A C9 H9B 109.5 . . ?
C6 C9 H9C 109.5 . . ?
H9A C9 H9C 109.5 . . ?
H9B C9 H9C 109.5 . . ?
C12 C10 C13 109.5(4) . . ?
C12 C10 C11 110.8(4) . . ?
C13 C10 C11 110.8(4) . . ?
C12 C10 P3 106.0(3) . . ?
C13 C10 P3 115.5(3) . . ?
C11 C10 P3 104.0(3) . . ?
C10 C11 H11A 109.5 . . ?
C10 C11 H11B 109.5 . . ?
H11A C11 H11B 109.5 . . ?
C10 C11 H11C 109.5 . . ?
H11A C11 H11C 109.5 . . ?
H11B C11 H11C 109.5 . . ?
C10 C12 H12A 109.5 . . ?
C10 C12 H12B 109.5 . . ?
H12A C12 H12B 109.5 . . ?
C10 C12 H12C 109.5 . . ?
H12A C12 H12C 109.5 . . ?
H12B C12 H12C 109.5 . . ?
C10 C13 H13A 109.5 . . ?
C10 C13 H13B 109.5 . . ?
H13A C13 H13B 109.5 . . ?
C10 C13 H13C 109.5 . . ?
H13A C13 H13C 109.5 . . ?
H13B C13 H13C 109.5 . . ?
C16 C14 C17 109.4(3) . . ?
C16 C14 C15 109.2(4) . . ?
C17 C14 C15 110.5(3) . . ?
C16 C14 P4 103.0(3) . . ?
C17 C14 P4 107.0(3) . . ?
C15 C14 P4 117.3(2) . . ?
C14 C15 H15A 109.5 . . ?
C14 C15 H15B 109.5 . . ?
H15A C15 H15B 109.5 . . ?
C14 C15 H15C 109.5 . . ?
H15A C15 H15C 109.5 . . ?
H15B C15 H15C 109.5 . . ?
C14 C16 H16A 109.5 . . ?
C14 C16 H16B 109.5 . . ?
H16A C16 H16B 109.5 . . ?
C14 C16 H16C 109.5 . . ?
H16A C16 H16C 109.5 . . ?
H16B C16 H16C 109.5 . . ?
C14 C17 H17A 109.5 . . ?
C14 C17 H17B 109.5 . . ?
H17A C17 H17B 109.5 . . ?
C14 C17 H17C 109.5 . . ?
H17A C17 H17C 109.5 . . ?
H17B C17 H17C 109.5 . . ?
O2 S O3 114.60(19) . . ?
O2 S O1 115.13(18) . . ?
O3 S O1 115.40(19) . . ?
O2 S C18 103.0(2) . . ?
O3 S C18 103.5(2) . . ?
O1 S C18 102.8(2) . . ?
F1 C18 F3 107.7(4) . . ?
F1 C18 F2 107.8(4) . . ?
F3 C18 F2 107.3(4) . . ?
F1 C18 S 112.5(3) . . ?
F3 C18 S 111.0(3) . . ?
F2 C18 S 110.4(3) . . ?

loop_
_geom_bond_atom_site_label_1
_geom_bond_atom_site_label_2
_geom_bond_distance
_geom_bond_site_symmetry_2
_geom_bond_publ_flag
P1 C1 1.813(4) . ?
P1 C2 1.848(4) . ?
P1 P4 2.2028(16) . ?
P1 P2 2.2038(16) . ?
P2 C6 1.903(4) . ?
P2 P3 2.2443(15) . ?
P3 C10 1.903(4) . ?
P3 P4 2.2461(16) . ?
P4 C14 1.894(3) . ?
C1 H1A 0.9800 . ?
C1 H1B 0.9800 . ?
C1 H1C 0.9800 . ?
C2 C5 1.543(6) . ?
C2 C3 1.546(6) . ?
C2 C4 1.549(6) . ?
C3 H3A 0.9800 . ?
C3 H3B 0.9800 . ?
C3 H3C 0.9800 . ?
C4 H4A 0.9800 . ?
C4 H4B 0.9800 . ?
C4 H4C 0.9800 . ?
C5 H5A 0.9800 . ?
C5 H5B 0.9800 . ?
C5 H5C 0.9800 . ?
C6 C7 1.530(5) . ?
C6 C9 1.530(5) . ?
C6 C8 1.538(5) . ?
C7 H7A 0.9800 . ?
C7 H7B 0.9800 . ?
C7 H7C 0.9800 . ?
C8 H8A 0.9800 . ?
C8 H8B 0.9800 . ?
C8 H8C 0.9800 . ?
C9 H9A 0.9800 . ?
C9 H9B 0.9800 . ?
C9 H9C 0.9800 . ?
C10 C12 1.530(6) . ?
C10 C13 1.539(6) . ?
C10 C11 1.548(6) . ?
C11 H11A 0.9800 . ?
C11 H11B 0.9800 . ?
C11 H11C 0.9800 . ?
C12 H12A 0.9800 . ?
C12 H12B 0.9800 . ?
C12 H12C 0.9800 . ?
C13 H13A 0.9800 . ?
C13 H13B 0.9800 . ?
C13 H13C 0.9800 . ?
C14 C16 1.534(6) . ?
C14 C17 1.542(6) . ?
C14 C15 1.546(5) . ?
C15 H15A 0.9800 . ?
C15 H15B 0.9800 . ?
C15 H15C 0.9800 . ?
C16 H16A 0.9800 . ?
C16 H16B 0.9800 . ?
C16 H16C 0.9800 . ?
C17 H17A 0.9800 . ?
C17 H17B 0.9800 . ?
C17 H17C 0.9800 . ?
S O2 1.441(3) . ?
S O3 1.447(3) . ?
S O1 1.457(3) . ?
S C18 1.833(4) . ?
C18 F1 1.324(5) . ?
C18 F3 1.333(5) . ?
C18 F2 1.339(5) . ?

loop_
_cod_related_entry_id
_cod_related_entry_database
_cod_related_entry_code
1 ChemSpider 21155798
